data_4125518
loop_
_publ_author_name
'Georgiou, Irene'
'Kervyn, Simon'
'Rossignon, Alexandre'
'De Leo, Federica'
'Wouters, Johan'
'Bruylants, Gilles'
'Bonifazi, Davide'

_publ_section_title
;
 Versatile Self-Adapting Boronic Acids for H-Bond Recognition: From
 Discrete to Polymeric Supramolecules.
;
_journal_issue 7
_journal_name_full 'Journal of the American Chemical Society'
_journal_page_first 2710
_journal_page_last 2727
_journal_paper_doi 10.1021/jacs.6b11362
_journal_volume 139
_journal_year 2017
_chemical_formula_moiety 'C14 H8 N4, 2(C10 H9 B O2)'
_chemical_formula_sum 'C34 H26 B2 N4 O4'
_chemical_formula_weight 576.21
_chemical_name_systematic
;
 ?
;
_space_group_IT_number 2
_symmetry_cell_setting triclinic
_symmetry_space_group_name_Hall '-P 1'
_symmetry_space_group_name_H-M 'P -1'
_atom_sites_solution_hydrogens geom
_atom_sites_solution_primary direct
_atom_sites_solution_secondary difmap
_audit_creation_method SHELXL-97
_cell_angle_alpha 104.365(6)
_cell_angle_beta 92.714(5)
_cell_angle_gamma 97.449(5)
_cell_formula_units_Z 1
_cell_length_a 6.8485(4)
_cell_length_b 8.6631(6)
_cell_length_c 14.9105(10)
_cell_measurement_reflns_used 2399
_cell_measurement_temperature 293(2)
_cell_measurement_theta_max 62.3990
_cell_measurement_theta_min 5.3420
_cell_volume 846.82(10)
_computing_cell_refinement
;
CrysAlisPro, Agilent Technologies,
Version 1.171.37.34 (release 22-05-2014 CrysAlis171 .NET)
(compiled May 22 2014,16:03:01)
;
_computing_data_collection
;
CrysAlisPro, Agilent Technologies,
Version 1.171.37.34 (release 22-05-2014 CrysAlis171 .NET)
(compiled May 22 2014,16:03:01)
;
_computing_data_reduction
;
CrysAlisPro, Agilent Technologies,
Version 1.171.37.34 (release 22-05-2014 CrysAlis171 .NET)
(compiled May 22 2014,16:03:01)
;
_computing_structure_refinement 'SHELXL-97 (Sheldrick, 1997)'
_computing_structure_solution Shelxs86
_diffrn_ambient_temperature 293(2)
_diffrn_detector 'CCD plate'
_diffrn_detector_area_resol_mean 5.1856
_diffrn_detector_type Ruby
_diffrn_measured_fraction_theta_full 0.956
_diffrn_measured_fraction_theta_max 0.956
_diffrn_measurement_device 'four-circle diffractometer'
_diffrn_measurement_device_type 'Xcalibur, Ruby, Gemini ultra'
_diffrn_measurement_method '\w scans'
_diffrn_radiation_monochromator mirror
_diffrn_radiation_source 'fine-focus sealed tube'
_diffrn_radiation_type CuK\a
_diffrn_radiation_wavelength 1.54184
_diffrn_reflns_av_R_equivalents 0.0239
_diffrn_reflns_av_sigmaI/netI 0.0295
_diffrn_reflns_limit_h_max 7
_diffrn_reflns_limit_h_min -5
_diffrn_reflns_limit_k_max 9
_diffrn_reflns_limit_k_min -9
_diffrn_reflns_limit_l_max 17
_diffrn_reflns_limit_l_min -16
_diffrn_reflns_number 4327
_diffrn_reflns_theta_full 62.44
_diffrn_reflns_theta_max 62.44
_diffrn_reflns_theta_min 5.33
_exptl_absorpt_coefficient_mu 0.598
_exptl_absorpt_correction_T_max 0.9881
_exptl_absorpt_correction_T_min 0.9052
_exptl_absorpt_correction_type multi-scan
_exptl_absorpt_process_details
;
CrysAlisPro, Agilent Technologies,
Version 1.171.37.34 (release 22-05-2014 CrysAlis171 .NET)
(compiled May 22 2014,16:03:01)
Empirical absorption correction using spherical harmonics,
 implemented in SCALE3 ABSPACK scaling algorithm.
;
_exptl_crystal_colour purple
_exptl_crystal_density_diffrn 1.130
_exptl_crystal_density_method 'not measured'
_exptl_crystal_description prism
_exptl_crystal_F_000 300
_exptl_crystal_size_max 0.17
_exptl_crystal_size_mid 0.14
_exptl_crystal_size_min 0.02
_refine_diff_density_max 0.175
_refine_diff_density_min -0.173
_refine_diff_density_rms 0.045
_refine_ls_extinction_method none
_refine_ls_goodness_of_fit_ref 1.174
_refine_ls_hydrogen_treatment constr
_refine_ls_matrix_type full
_refine_ls_number_parameters 199
_refine_ls_number_reflns 2576
_refine_ls_number_restraints 0
_refine_ls_restrained_S_all 1.174
_refine_ls_R_factor_all 0.0720
_refine_ls_R_factor_gt 0.0537
_refine_ls_shift/su_max 0.000
_refine_ls_shift/su_mean 0.000
_refine_ls_structure_factor_coef Fsqd
_refine_ls_weighting_details 'calc w=1/[\s^2^(Fo^2^)+(0.1102P)^2^+0.0551P] where P=(Fo^2^+2Fc^2^)/3'
_refine_ls_weighting_scheme calc
_refine_ls_wR_factor_gt 0.1744
_refine_ls_wR_factor_ref 0.1932
_reflns_number_gt 1984
_reflns_number_total 2576
_reflns_threshold_expression >2sigma(I)
_cod_data_source_file ja6b11362_si_030.cif
_cod_data_source_block shelxl
_cod_depositor_comments 'Adding full bibliography for 4125513--4125529.cif.'
_cod_database_code 4125518

loop_
_symmetry_equiv_pos_as_xyz
'x, y, z'
'-x, -y, -z'

loop_
_atom_site_label
_atom_site_type_symbol
_atom_site_fract_x
_atom_site_fract_y
_atom_site_fract_z
_atom_site_U_iso_or_equiv
_atom_site_adp_type
_atom_site_occupancy
_atom_site_symmetry_multiplicity
_atom_site_calc_flag
_atom_site_refinement_flags
C11 C 0.2419(3) 1.0372(2) 0.10261(14) 0.0481(5) Uani 1 1 d .
C12 C 0.0691(3) 1.0323(3) 0.15173(16) 0.0578(6) Uani 1 1 d .
H12 H -0.0359 0.9498 0.1294 0.069 Uiso 1 1 calc R
C13 C 0.0563(3) 1.1461(3) 0.23006(17) 0.0651(6) Uani 1 1 d .
H13 H -0.0574 1.1411 0.2615 0.078 Uiso 1 1 calc R
C14 C 0.2143(4) 1.2740(3) 0.26559(17) 0.0658(6) Uani 1 1 d .
H14 H 0.2026 1.3510 0.3202 0.079 Uiso 1 1 calc R
C15 C 0.3807(3) 1.2854(3) 0.22145(16) 0.0604(6) Uani 1 1 d .
H15 H 0.4818 1.3706 0.2454 0.073 Uiso 1 1 calc R
C16 C 0.4025(3) 1.1684(2) 0.13873(14) 0.0505(5) Uani 1 1 d .
C17 C 0.4209(3) 0.9355(2) -0.01777(14) 0.0462(5) Uani 1 1 d .
N1 N 0.2528(2) 0.92402(18) 0.02501(11) 0.0491(5) Uani 1 1 d .
N2 N 0.5677(2) 1.17980(18) 0.09592(12) 0.0508(5) Uani 1 1 d .
C1 C 0.7865(3) 0.3948(2) 0.84378(13) 0.0462(5) Uani 1 1 d .
C2 C 0.6226(3) 0.3968(2) 0.89333(16) 0.0562(6) Uani 1 1 d .
H2 H 0.6255 0.4766 0.9483 0.067 Uiso 1 1 calc R
C3 C 0.4497(3) 0.2831(2) 0.86460(17) 0.0618(6) Uani 1 1 d .
H3 H 0.3417 0.2888 0.9002 0.074 Uiso 1 1 calc R
C4 C 0.4428(3) 0.1657(2) 0.78489(17) 0.0607(6) Uani 1 1 d .
H4 H 0.3285 0.0915 0.7656 0.073 Uiso 1 1 calc R
C5 C 0.6054(3) 0.1542(2) 0.73082(14) 0.0535(5) Uani 1 1 d .
C6 C 0.5993(4) 0.0311(3) 0.64785(17) 0.0722(7) Uani 1 1 d .
H5 H 0.4847 -0.0428 0.6285 0.087 Uiso 1 1 calc R
C7 C 0.7554(4) 0.0182(3) 0.59620(18) 0.0842(8) Uani 1 1 d .
H6 H 0.7480 -0.0636 0.5418 0.101 Uiso 1 1 calc R
C8 C 0.9273(4) 0.1274(3) 0.62455(18) 0.0837(8) Uani 1 1 d .
H7 H 1.0358 0.1169 0.5895 0.100 Uiso 1 1 calc R
C9 C 0.9393(3) 0.2500(3) 0.70316(16) 0.0623(6) Uani 1 1 d .
H8 H 1.0551 0.3232 0.7198 0.075 Uiso 1 1 calc R
C10 C 0.7806(3) 0.2688(2) 0.75987(14) 0.0483(5) Uani 1 1 d .
B1 B 0.9625(3) 0.5376(3) 0.88311(16) 0.0480(6) Uani 1 1 d .
O1 O 1.1307(2) 0.54531(17) 0.83880(11) 0.0659(5) Uani 1 1 d .
H1O H 1.2159 0.6135 0.8720 0.099 Uiso 1 1 calc R
O2 O 0.9321(2) 0.65269(16) 0.95913(10) 0.0597(5) Uani 1 1 d .
H2O H 1.0316 0.7200 0.9744 0.090 Uiso 1 1 calc R

loop_
_atom_site_aniso_label
_atom_site_aniso_U_11
_atom_site_aniso_U_22
_atom_site_aniso_U_33
_atom_site_aniso_U_23
_atom_site_aniso_U_13
_atom_site_aniso_U_12
C11 0.0425(11) 0.0397(10) 0.0575(11) 0.0122(9) -0.0060(8) -0.0067(8)
C12 0.0445(12) 0.0533(12) 0.0716(14) 0.0180(10) 0.0015(10) -0.0101(9)
C13 0.0551(14) 0.0597(13) 0.0739(15) 0.0115(11) 0.0107(11) -0.0067(10)
C14 0.0631(15) 0.0599(13) 0.0649(13) 0.0056(10) 0.0082(11) -0.0064(11)
C15 0.0592(14) 0.0481(12) 0.0631(13) 0.0058(10) -0.0062(10) -0.0110(10)
C16 0.0435(11) 0.0442(11) 0.0604(12) 0.0159(9) -0.0041(9) -0.0074(8)
C17 0.0374(10) 0.0380(9) 0.0589(11) 0.0134(8) -0.0048(8) -0.0088(8)
N1 0.0409(10) 0.0412(9) 0.0599(10) 0.0126(7) -0.0051(7) -0.0098(7)
N2 0.0422(10) 0.0427(9) 0.0612(10) 0.0113(8) -0.0031(8) -0.0097(7)
C1 0.0390(11) 0.0394(10) 0.0569(11) 0.0106(8) 0.0017(8) -0.0025(8)
C2 0.0447(12) 0.0459(11) 0.0705(13) 0.0053(9) 0.0089(10) -0.0029(9)
C3 0.0394(12) 0.0525(12) 0.0876(16) 0.0125(11) 0.0081(10) -0.0057(9)
C4 0.0391(12) 0.0494(12) 0.0844(15) 0.0139(11) -0.0081(10) -0.0158(9)
C5 0.0475(12) 0.0454(11) 0.0613(12) 0.0123(9) -0.0059(9) -0.0096(9)
C6 0.0744(17) 0.0591(13) 0.0655(14) 0.0013(11) -0.0087(12) -0.0198(12)
C7 0.100(2) 0.0697(16) 0.0609(14) -0.0096(12) 0.0094(14) -0.0186(14)
C8 0.0889(19) 0.0785(16) 0.0687(15) -0.0009(13) 0.0269(13) -0.0112(14)
C9 0.0574(13) 0.0564(12) 0.0620(13) 0.0026(10) 0.0126(10) -0.0110(10)
C10 0.0456(11) 0.0418(10) 0.0543(11) 0.0125(8) 0.0002(9) -0.0039(8)
B1 0.0394(12) 0.0400(11) 0.0603(13) 0.0088(10) 0.0020(9) -0.0014(9)
O1 0.0411(8) 0.0521(9) 0.0869(11) -0.0052(7) 0.0110(7) -0.0142(6)
O2 0.0486(9) 0.0484(8) 0.0682(9) -0.0003(7) 0.0046(7) -0.0133(6)

loop_
_atom_type_symbol
_atom_type_description
_atom_type_scat_dispersion_real
_atom_type_scat_dispersion_imag
_atom_type_scat_source
C C 0.0181 0.0091 'International Tables Vol C Tables 4.2.6.8 and 6.1.1.4'
H H 0.0000 0.0000 'International Tables Vol C Tables 4.2.6.8 and 6.1.1.4'
B B 0.0090 0.0039 'International Tables Vol C Tables 4.2.6.8 and 6.1.1.4'
N N 0.0311 0.0180 'International Tables Vol C Tables 4.2.6.8 and 6.1.1.4'
O O 0.0492 0.0322 'International Tables Vol C Tables 4.2.6.8 and 6.1.1.4'

loop_
_geom_angle_atom_site_label_1
_geom_angle_atom_site_label_2
_geom_angle_atom_site_label_3
_geom_angle
_geom_angle_site_symmetry_1
_geom_angle_site_symmetry_3
N1 C11 C12 120.02(17) . .
N1 C11 C16 121.54(19) . .
C12 C11 C16 118.4(2) . .
C13 C12 C11 120.51(19) . .
C13 C12 H12 119.7 . .
C11 C12 H12 119.7 . .
C12 C13 C14 121.0(2) . .
C12 C13 H13 119.5 . .
C14 C13 H13 119.5 . .
C15 C14 C13 121.1(2) . .
C15 C14 H14 119.5 . .
C13 C14 H14 119.5 . .
C14 C15 C16 120.36(19) . .
C14 C15 H15 119.8 . .
C16 C15 H15 119.8 . .
N2 C16 C15 120.02(18) . .
N2 C16 C11 121.32(19) . .
C15 C16 C11 118.7(2) . .
N1 C17 N2 116.85(16) . 2_675
N1 C17 C17 121.6(2) . 2_675
N2 C17 C17 121.6(2) 2_675 2_675
C11 N1 C17 116.92(16) . .
C16 N2 C17 117.06(16) . 2_675
C2 C1 C10 117.70(17) . .
C2 C1 B1 116.23(18) . .
C10 C1 B1 126.01(18) . .
C1 C2 C3 123.0(2) . .
C1 C2 H2 118.5 . .
C3 C2 H2 118.5 . .
C4 C3 C2 119.4(2) . .
C4 C3 H3 120.3 . .
C2 C3 H3 120.3 . .
C3 C4 C5 121.03(18) . .
C3 C4 H4 119.5 . .
C5 C4 H4 119.5 . .
C4 C5 C6 121.21(19) . .
C4 C5 C10 119.65(19) . .
C6 C5 C10 119.1(2) . .
C7 C6 C5 121.6(2) . .
C7 C6 H5 119.2 . .
C5 C6 H5 119.2 . .
C6 C7 C8 119.7(2) . .
C6 C7 H6 120.1 . .
C8 C7 H6 120.1 . .
C9 C8 C7 120.9(2) . .
C9 C8 H7 119.6 . .
C7 C8 H7 119.6 . .
C8 C9 C10 121.7(2) . .
C8 C9 H8 119.2 . .
C10 C9 H8 119.2 . .
C9 C10 C5 116.98(19) . .
C9 C10 C1 123.84(18) . .
C5 C10 C1 119.18(18) . .
O2 B1 O1 122.67(17) . .
O2 B1 C1 116.90(18) . .
O1 B1 C1 120.36(18) . .
B1 O1 H1O 109.5 . .
B1 O2 H2O 109.5 . .

loop_
_geom_bond_atom_site_label_1
_geom_bond_atom_site_label_2
_geom_bond_distance
_geom_bond_site_symmetry_2
C11 N1 1.330(3) .
C11 C12 1.422(3) .
C11 C16 1.452(3) .
C12 C13 1.343(3) .
C12 H12 0.9300 .
C13 C14 1.422(3) .
C13 H13 0.9300 .
C14 C15 1.348(3) .
C14 H14 0.9300 .
C15 C16 1.417(3) .
C15 H15 0.9300 .
C16 N2 1.330(3) .
C17 N1 1.346(3) .
C17 N2 1.347(3) 2_675
C17 C17 1.429(4) 2_675
N2 C17 1.347(3) 2_675
C1 C2 1.372(3) .
C1 C10 1.437(3) .
C1 B1 1.586(3) .
C2 C3 1.413(3) .
C2 H2 0.9300 .
C3 C4 1.353(3) .
C3 H3 0.9300 .
C4 C5 1.405(3) .
C4 H4 0.9300 .
C5 C6 1.414(3) .
C5 C10 1.428(3) .
C6 C7 1.347(4) .
C6 H5 0.9300 .
C7 C8 1.388(4) .
C7 H6 0.9300 .
C8 C9 1.364(3) .
C8 H7 0.9300 .
C9 C10 1.410(3) .
C9 H8 0.9300 .
B1 O2 1.356(3) .
B1 O1 1.357(3) .
O1 H1O 0.8200 .
O2 H2O 0.8200 .

loop_
_geom_torsion_atom_site_label_1
_geom_torsion_atom_site_label_2
_geom_torsion_atom_site_label_3
_geom_torsion_atom_site_label_4
_geom_torsion
_geom_torsion_site_symmetry_1
_geom_torsion_site_symmetry_4
N1 C11 C12 C13 -179.90(19) . .
C16 C11 C12 C13 -0.5(3) . .
C11 C12 C13 C14 0.2(4) . .
C12 C13 C14 C15 0.4(4) . .
C13 C14 C15 C16 -0.7(4) . .
C14 C15 C16 N2 -179.5(2) . .
C14 C15 C16 C11 0.3(3) . .
N1 C11 C16 N2 -0.5(3) . .
C12 C11 C16 N2 -179.87(17) . .
N1 C11 C16 C15 179.64(17) . .
C12 C11 C16 C15 0.3(3) . .
C12 C11 N1 C17 -179.73(16) . .
C16 C11 N1 C17 0.9(3) . .
N2 C17 N1 C11 179.51(15) 2_675 .
C17 C17 N1 C11 -0.9(3) 2_675 .
C15 C16 N2 C17 179.85(16) . 2_675
C11 C16 N2 C17 0.0(3) . 2_675
C10 C1 C2 C3 -1.1(3) . .
B1 C1 C2 C3 176.49(19) . .
C1 C2 C3 C4 0.2(3) . .
C2 C3 C4 C5 0.7(3) . .
C3 C4 C5 C6 179.5(2) . .
C3 C4 C5 C10 -0.5(3) . .
C4 C5 C6 C7 -179.2(2) . .
C10 C5 C6 C7 0.8(4) . .
C5 C6 C7 C8 0.2(4) . .
C6 C7 C8 C9 -1.3(5) . .
C7 C8 C9 C10 1.6(4) . .
C8 C9 C10 C5 -0.6(4) . .
C8 C9 C10 C1 179.4(2) . .
C4 C5 C10 C9 179.44(19) . .
C6 C5 C10 C9 -0.6(3) . .
C4 C5 C10 C1 -0.5(3) . .
C6 C5 C10 C1 179.48(19) . .
C2 C1 C10 C9 -178.67(19) . .
B1 C1 C10 C9 3.9(3) . .
C2 C1 C10 C5 1.3(3) . .
B1 C1 C10 C5 -176.09(18) . .
C2 C1 B1 O2 -3.2(3) . .
C10 C1 B1 O2 174.24(17) . .
C2 C1 B1 O1 179.83(18) . .
C10 C1 B1 O1 -2.8(3) . .
